data_1570603
loop_
_publ_author_name
'Seidler, Gesa'
'Schwenzer, Max'
'Clausen, Florian'
'Daniliuc, Constantin G.'
'Studer, Armido'

_publ_section_title
;
 Borylative transition metal-free couplings of vinyl iodides with various
 nucleophiles, alkenes or alkynes.
;
_journal_issue 5
_journal_name_full 'Chemical science'
_journal_page_first 1672
_journal_page_last 1678
_journal_paper_doi 10.1039/d3sc06131k
_journal_volume 15
_journal_year 2024
_chemical_formula_sum 'C23 H29 B O4'
_chemical_formula_weight 380.27
_space_group_crystal_system monoclinic
_space_group_IT_number 14
_space_group_name_Hall '-P 2yn'
_space_group_name_H-M_alt 'P 1 21/n 1'
_atom_sites_solution_hydrogens geom
_atom_sites_solution_primary direct
_audit_creation_method 'APEX4 v2021.4-0'
_audit_update_record
;
2023-09-07 deposited with the CCDC.	2023-12-29 downloaded from the CCDC.
;
_cell_angle_alpha 90
_cell_angle_beta 91.822(8)
_cell_angle_gamma 90
_cell_formula_units_Z 4
_cell_length_a 6.3808(7)
_cell_length_b 12.5531(10)
_cell_length_c 26.558(3)
_cell_measurement_reflns_used 4373
_cell_measurement_temperature 100.(2)
_cell_measurement_theta_max 66.5123
_cell_measurement_theta_min 3.3299
_cell_volume 2126.2(4)
_computing_cell_refinement 'SAINT V8.40B (Bruker AXS LLC, 2019)'
_computing_data_collection 'Bruker APEX4 v2021.4-0 Photon III'
_computing_data_reduction 'SAINT V8.40B (Bruker AXS LLC, 2019)'
_computing_molecular_graphics 'shelXle (C.B. Huebschle, rev 1242)'
_computing_publication_material 'SHELXT 2018/2 (Sheldrick, 2018)'
_computing_structure_refinement 'SHELXL-2018/3 (Sheldrick, 2018)'
_computing_structure_solution 'SHELXT 2018/2 (Sheldrick, 2018)'
_diffrn_ambient_temperature 100.(2)
_diffrn_detector_area_resol_mean 7.3910
_diffrn_measured_fraction_theta_full 0.974
_diffrn_measured_fraction_theta_max 0.974
_diffrn_measurement_device 'Bruker D8 Venture Photon III'
_diffrn_measurement_device_type 'single crystal diffractometer'
_diffrn_measurement_method 'phi/omega scans'
_diffrn_radiation_monochromator 'MX mirror'
_diffrn_radiation_probe x-ray
_diffrn_radiation_type CuK\a
_diffrn_radiation_wavelength 1.54178
_diffrn_reflns_av_R_equivalents 0.1483
_diffrn_reflns_av_unetI/netI 0.0571
_diffrn_reflns_limit_h_max 7
_diffrn_reflns_limit_h_min -7
_diffrn_reflns_limit_k_max 14
_diffrn_reflns_limit_k_min -14
_diffrn_reflns_limit_l_max 31
_diffrn_reflns_limit_l_min -31
_diffrn_reflns_number 36792
_diffrn_reflns_theta_full 66.90
_diffrn_reflns_theta_max 66.90
_diffrn_reflns_theta_min 3.33
_diffrn_source 'Cu ImS'
_diffrn_source_current 1.0
_diffrn_source_power 0.05
_diffrn_source_type 'micro focus tube'
_diffrn_source_voltage 50
_exptl_absorpt_coefficient_mu 0.629
_exptl_absorpt_correction_T_max 0.95
_exptl_absorpt_correction_T_min 0.80
_exptl_absorpt_correction_type multi-scan
_exptl_absorpt_process_details
;
Krause, L., Herbst-Irmer, R., Sheldrick, G. M., Stalke, D. (2015).
"Comparison of silver and molybdenum microfocus X-ray sources for
single-crystal structure determination"
J. Appl. Cryst. 48, 3-10. doi:10.1107/S1600576714022985
;
_exptl_crystal_colour colourless
_exptl_crystal_density_diffrn 1.188
_exptl_crystal_density_method 'not measured'
_exptl_crystal_description plate
_exptl_crystal_F_000 816
_exptl_crystal_size_max 0.217
_exptl_crystal_size_mid 0.084
_exptl_crystal_size_min 0.079
_refine_diff_density_max 0.599
_refine_diff_density_min -0.254
_refine_ls_extinction_coef 0.0086(12)
_refine_ls_extinction_method 'SHELXL-2018/3 (Sheldrick 2018)'
_refine_ls_goodness_of_fit_ref 1.028
_refine_ls_hydrogen_treatment constr
_refine_ls_matrix_type full
_refine_ls_number_parameters 517
_refine_ls_number_reflns 3698
_refine_ls_number_restraints 667
_refine_ls_restrained_S_all 1.077
_refine_ls_R_factor_all 0.1574
_refine_ls_R_factor_gt 0.0903
_refine_ls_shift/su_max 0.000
_refine_ls_shift/su_mean 0.000
_refine_ls_structure_factor_coef Fsqd
_refine_ls_weighting_details 'w=1/[\s^2^(Fo^2^)+(0.1213P)^2^+2.6268P] where P=(Fo^2^+2Fc^2^)/3'
_refine_ls_weighting_scheme calc
_refine_ls_wR_factor_gt 0.2266
_refine_ls_wR_factor_ref 0.2777
_reflns_Friedel_coverage 0.000
_reflns_number_gt 2030
_reflns_number_total 3698
_reflns_threshold_expression 'I > 2\s(I)'
_cod_data_source_file d3sc06131k2.cif
_cod_data_source_block stu10506_3bm
_cod_depositor_comments 'Adding full bibliography for 1570601--1570606.cif.'
_cod_database_code 1570603

loop_
_space_group_symop_operation_xyz
'x, y, z'
'-x+1/2, y+1/2, -z+1/2'
'-x, -y, -z'
'x-1/2, -y-1/2, z-1/2'

loop_
_atom_site_type_symbol
_atom_site_label
_atom_site_fract_x
_atom_site_fract_y
_atom_site_fract_z
_atom_site_U_iso_or_equiv
_atom_site_adp_type
_atom_site_calc_flag
_atom_site_refinement_flags_adp
_atom_site_refinement_flags_occupancy
_atom_site_refinement_flags_posn
_atom_site_occupancy
_atom_site_disorder_assembly
_atom_site_disorder_group
C C1 0.5932(14) 0.7616(5) 0.6764(2) 0.0570(19) Uani d U P D 0.662(6) A 1
H H1 0.718285 0.774912 0.655540 0.068000 Uiso calc U P R 0.662(6) A 1
C C2 0.4476(12) 0.6937(5) 0.6446(3) 0.0570(19) Uani d U P D 0.662(6) A 1
H H2 0.323066 0.677446 0.665158 0.068000 Uiso calc U P R 0.662(6) A 1
C C3 0.676(2) 0.7077(11) 0.7238(5) 0.057(4) Uani d U P D 0.662(6) A 1
H H3A 0.559312 0.694205 0.746180 0.085000 Uiso calc U P R 0.662(6) A 1
H H3B 0.779133 0.753898 0.740898 0.085000 Uiso calc U P R 0.662(6) A 1
H H3C 0.741731 0.639991 0.715086 0.085000 Uiso calc U P R 0.662(6) A 1
C C11 0.5058(16) 0.8706(6) 0.6887(3) 0.051(2) Uani d U P D 0.662(6) A 1
C C12 0.3188(16) 0.8832(7) 0.7127(4) 0.063(2) Uani d U P D 0.662(6) A 1
H H12 0.238297 0.822441 0.721008 0.076000 Uiso calc U P R 0.662(6) A 1
C C13 0.2466(18) 0.9862(8) 0.7248(5) 0.066(3) Uani d U P D 0.662(6) A 1
H H13 0.115120 0.996030 0.739997 0.079000 Uiso calc U P R 0.662(6) A 1
C C14 0.3740(17) 1.0729(8) 0.7140(5) 0.059(3) Uani d U P D 0.662(6) A 1
H H14 0.331979 1.142655 0.723179 0.071000 Uiso calc U P R 0.662(6) A 1
C C15 0.5585(18) 1.0585(7) 0.6902(5) 0.060(3) Uani d U P D 0.662(6) A 1
H H15 0.643524 1.118301 0.682829 0.072000 Uiso calc U P R 0.662(6) A 1
C C16 0.6213(15) 0.9593(6) 0.6770(3) 0.053(2) Uani d U P D 0.662(6) A 1
H H16 0.747387 0.950935 0.659349 0.064000 Uiso calc U P R 0.662(6) A 1
B B1 0.5547(18) 0.5840(8) 0.6318(4) 0.061(3) Uani d U P D 0.662(6) A 1
O O1 0.7476(14) 0.5765(5) 0.6088(4) 0.105(3) Uani d U P D 0.662(6) A 1
O O2 0.4596(13) 0.4957(6) 0.6309(3) 0.088(3) Uani d U P D 0.662(6) A 1
C C21 0.8003(16) 0.4607(8) 0.6089(4) 0.080(4) Uani d U P D 0.662(6) A 1
C C22 0.5881(17) 0.4146(7) 0.6043(4) 0.084(3) Uani d U P D 0.662(6) A 1
C C23 0.901(2) 0.4277(10) 0.6596(4) 0.120(5) Uani d U P D 0.662(6) A 1
H H23A 0.791757 0.404414 0.682275 0.180000 Uiso calc U P R 0.662(6) A 1
H H23B 0.976512 0.488506 0.674588 0.180000 Uiso calc U P R 0.662(6) A 1
H H23C 0.999452 0.369035 0.654470 0.180000 Uiso calc U P R 0.662(6) A 1
C C24 0.9427(15) 0.4358(11) 0.5666(4) 0.070(3) Uani d U P D 0.662(6) A 1
H H24A 0.968562 0.358897 0.565554 0.105000 Uiso calc U P R 0.662(6) A 1
H H24B 1.076054 0.473463 0.572063 0.105000 Uiso calc U P R 0.662(6) A 1
H H24C 0.876601 0.458813 0.534635 0.105000 Uiso calc U P R 0.662(6) A 1
C C25 0.5427(18) 0.3116(8) 0.6292(5) 0.119(4) Uani d U P D 0.662(6) A 1
H H25A 0.586895 0.315345 0.664804 0.179000 Uiso calc U P R 0.662(6) A 1
H H25B 0.619488 0.254362 0.612718 0.179000 Uiso calc U P R 0.662(6) A 1
H H25C 0.391920 0.297073 0.626379 0.179000 Uiso calc U P R 0.662(6) A 1
C C26 0.517(2) 0.4162(11) 0.5458(4) 0.142(5) Uani d U P D 0.662(6) A 1
H H26A 0.364070 0.413612 0.542632 0.213000 Uiso calc U P R 0.662(6) A 1
H H26B 0.576753 0.354226 0.528939 0.213000 Uiso calc U P R 0.662(6) A 1
H H26C 0.568217 0.481605 0.530231 0.213000 Uiso calc U P R 0.662(6) A 1
C C31 0.3663(15) 0.7479(7) 0.5962(3) 0.046(2) Uani d U P D 0.662(6) A 1
C C32 0.1572(14) 0.7341(8) 0.5816(3) 0.048(2) Uani d U P D 0.662(6) A 1
H H32 0.068544 0.691993 0.601614 0.058000 Uiso calc U P R 0.662(6) A 1
C C33 0.0763(16) 0.7818(9) 0.5376(4) 0.042(2) Uani d U P D 0.662(6) A 1
H H33 -0.067825 0.773033 0.528501 0.051000 Uiso calc U P R 0.662(6) A 1
C C34 0.2052(19) 0.8426(18) 0.5066(6) 0.044(3) Uani d U P D 0.662(6) A 1
C C35 0.4126(16) 0.8557(11) 0.5221(4) 0.052(3) Uani d U P D 0.662(6) A 1
H H35 0.503545 0.897076 0.502270 0.062000 Uiso calc U P R 0.662(6) A 1
C C36 0.4894(14) 0.8088(8) 0.5664(4) 0.052(3) Uani d U P D 0.662(6) A 1
H H36 0.632208 0.819566 0.576304 0.063000 Uiso calc U P R 0.662(6) A 1
C C37 0.1210(10) 0.8922(6) 0.4596(2) 0.0384(15) Uani d U P D 0.662(6) A 1
O O3 0.2259(9) 0.9301(4) 0.42801(18) 0.0588(15) Uani d U P D 0.662(6) A 1
O O4 -0.0936(9) 0.8877(4) 0.4560(2) 0.0425(12) Uani d U P D 0.662(6) A 1
C C38 -0.1966(12) 0.9262(5) 0.4097(2) 0.0506(18) Uani d U P D 0.662(6) A 1
H H38A -0.348767 0.918527 0.412134 0.076000 Uiso calc U P R 0.662(6) A 1
H H38B -0.161703 1.001467 0.404830 0.076000 Uiso calc U P R 0.662(6) A 1
H H38C -0.148485 0.884564 0.381104 0.076000 Uiso calc U P R 0.662(6) A 1
C C1A 0.4713(19) 0.7375(8) 0.6816(3) 0.032(3) Uani d U P D 0.338(6) A 2
H H1A 0.338495 0.695231 0.681787 0.038000 Uiso calc U P R 0.338(6) A 2
C C2A 0.5716(16) 0.7211(7) 0.6288(3) 0.029(2) Uani d U P D 0.338(6) A 2
H H2A 0.711032 0.757442 0.629080 0.035000 Uiso calc U P R 0.338(6) A 2
C C3A 0.615(4) 0.695(2) 0.7231(8) 0.050(6) Uani d U P D 0.338(6) A 2
H H311 0.631219 0.617668 0.718977 0.075000 Uiso calc U P R 0.338(6) A 2
H H312 0.555317 0.709852 0.755817 0.075000 Uiso calc U P R 0.338(6) A 2
H H313 0.752750 0.729166 0.721272 0.075000 Uiso calc U P R 0.338(6) A 2
C C11A 0.416(2) 0.8531(10) 0.6921(6) 0.040(4) Uani d U P D 0.338(6) A 2
C C12A 0.226(2) 0.8771(12) 0.7133(7) 0.048(4) Uani d U P D 0.338(6) A 2
H H12A 0.127325 0.821467 0.717152 0.058000 Uiso calc U P R 0.338(6) A 2
C C13A 0.175(3) 0.9780(14) 0.7290(11) 0.069(6) Uani d U P D 0.338(6) A 2
H H13A 0.048508 0.989507 0.746062 0.082000 Uiso calc U P R 0.338(6) A 2
C C14A 0.307(3) 1.0628(15) 0.7199(9) 0.049(5) Uani d U P D 0.338(6) A 2
H H14A 0.269736 1.133376 0.728859 0.059000 Uiso calc U P R 0.338(6) A 2
C C15A 0.496(3) 1.0415(12) 0.6974(8) 0.048(5) Uani d U P D 0.338(6) A 2
H H15A 0.588957 1.098257 0.690365 0.057000 Uiso calc U P R 0.338(6) A 2
C C16A 0.549(2) 0.9375(12) 0.6849(7) 0.044(4) Uani d U P D 0.338(6) A 2
H H16A 0.682050 0.924373 0.670997 0.053000 Uiso calc U P R 0.338(6) A 2
B B1A 0.606(3) 0.5973(10) 0.6186(7) 0.045(5) Uani d U P D 0.338(6) A 2
O O1A 0.7991(17) 0.5594(9) 0.6324(4) 0.064(3) Uani d U P D 0.338(6) A 2
O O2A 0.473(2) 0.5164(10) 0.6125(5) 0.073(4) Uani d U P D 0.338(6) A 2
C C21A 0.809(2) 0.4465(11) 0.6166(6) 0.057(5) Uani d U P D 0.338(6) A 2
C C22A 0.592(2) 0.4125(9) 0.6220(4) 0.034(3) Uani d U P D 0.338(6) A 2
C C23A 0.965(3) 0.3895(16) 0.6511(6) 0.067(5) Uani d U P D 0.338(6) A 2
H H23D 0.904557 0.379053 0.684207 0.101000 Uiso calc U P R 0.338(6) A 2
H H23E 1.093261 0.432345 0.654939 0.101000 Uiso calc U P R 0.338(6) A 2
H H23F 0.999642 0.320069 0.636638 0.101000 Uiso calc U P R 0.338(6) A 2
C C24A 0.862(4) 0.4539(19) 0.5622(6) 0.082(7) Uani d U P D 0.338(6) A 2
H H24D 0.905912 0.383890 0.550250 0.124000 Uiso calc U P R 0.338(6) A 2
H H24E 0.975564 0.505320 0.558331 0.124000 Uiso calc U P R 0.338(6) A 2
H H24F 0.737732 0.477510 0.542499 0.124000 Uiso calc U P R 0.338(6) A 2
C C25A 0.531(3) 0.3673(13) 0.6718(5) 0.078(5) Uani d U P D 0.338(6) A 2
H H25D 0.565420 0.418642 0.698589 0.118000 Uiso calc U P R 0.338(6) A 2
H H25E 0.608327 0.300910 0.678224 0.118000 Uiso calc U P R 0.338(6) A 2
H H25F 0.380242 0.352782 0.671010 0.118000 Uiso calc U P R 0.338(6) A 2
C C26A 0.502(2) 0.3381(11) 0.5782(6) 0.061(4) Uani d U P D 0.338(6) A 2
H H26D 0.367116 0.308556 0.587735 0.092000 Uiso calc U P R 0.338(6) A 2
H H26E 0.601140 0.279876 0.572521 0.092000 Uiso calc U P R 0.338(6) A 2
H H26F 0.483303 0.379860 0.547190 0.092000 Uiso calc U P R 0.338(6) A 2
C C31A 0.438(2) 0.7646(13) 0.5853(5) 0.034(4) Uani d U P D 0.338(6) A 2
C C32A 0.236(2) 0.7255(15) 0.5788(6) 0.042(4) Uani d U P D 0.338(6) A 2
H H32A 0.186919 0.675146 0.602359 0.050000 Uiso calc U P R 0.338(6) A 2
C C33A 0.102(3) 0.7564(19) 0.5395(9) 0.053(6) Uani d U P D 0.338(6) A 2
H H33A -0.032207 0.724650 0.534835 0.064000 Uiso calc U P R 0.338(6) A 2
C C34A 0.170(4) 0.835(4) 0.5068(13) 0.047(6) Uani d U P D 0.338(6) A 2
C C35A 0.376(3) 0.869(2) 0.5115(9) 0.052(5) Uani d U P D 0.338(6) A 2
H H35A 0.427829 0.917361 0.487171 0.063000 Uiso calc U P R 0.338(6) A 2
C C36A 0.509(3) 0.8353(14) 0.5504(7) 0.044(4) Uani d U P D 0.338(6) A 2
H H36A 0.649497 0.860791 0.552873 0.052000 Uiso calc U P R 0.338(6) A 2
C C37A 0.030(3) 0.8662(15) 0.4638(6) 0.068(5) Uani d U P D 0.338(6) A 2
O O3A -0.130(3) 0.8296(18) 0.4534(6) 0.118(6) Uani d U P D 0.338(6) A 2
O O4A 0.105(3) 0.9446(15) 0.4356(8) 0.138(7) Uani d U P D 0.338(6) A 2
C C38A -0.095(4) 0.965(2) 0.4022(8) 0.120(8) Uani d U P D 0.338(6) A 2
H H38D -0.067996 1.022835 0.378268 0.179000 Uiso calc U P R 0.338(6) A 2
H H38E -0.133245 0.900351 0.383586 0.179000 Uiso calc U P R 0.338(6) A 2
H H38F -0.210883 0.985994 0.423550 0.179000 Uiso calc U P R 0.338(6) A 2

loop_
_atom_site_aniso_label
_atom_site_aniso_U_11
_atom_site_aniso_U_22
_atom_site_aniso_U_33
_atom_site_aniso_U_12
_atom_site_aniso_U_13
_atom_site_aniso_U_23
C1 0.070(4) 0.047(4) 0.053(4) 0.013(4) -0.002(3) -0.003(3)
C2 0.064(4) 0.051(4) 0.055(4) 0.007(3) -0.008(3) -0.003(3)
C3 0.059(8) 0.047(6) 0.062(5) -0.001(5) -0.016(4) 0.002(4)
C11 0.065(5) 0.048(4) 0.041(3) 0.005(4) -0.005(4) -0.003(3)
C12 0.068(6) 0.053(4) 0.068(4) -0.003(5) -0.001(5) -0.001(3)
C13 0.069(6) 0.065(5) 0.063(4) 0.006(4) 0.008(5) -0.011(4)
C14 0.069(6) 0.050(4) 0.059(5) 0.005(4) -0.007(5) -0.012(4)
C15 0.072(6) 0.053(5) 0.055(5) -0.009(4) -0.004(4) -0.003(4)
C16 0.059(5) 0.054(4) 0.047(4) 0.000(4) 0.004(4) -0.002(3)
B1 0.067(5) 0.073(6) 0.043(5) 0.006(4) -0.002(4) -0.013(4)
O1 0.105(5) 0.051(4) 0.156(6) -0.008(4) -0.020(5) 0.003(4)
O2 0.111(5) 0.052(4) 0.102(5) 0.028(3) 0.040(4) 0.009(3)
C21 0.090(6) 0.061(5) 0.091(7) 0.011(4) 0.013(5) 0.001(5)
C22 0.091(6) 0.060(5) 0.102(7) 0.015(4) 0.021(5) -0.002(5)
C23 0.158(9) 0.103(8) 0.096(7) 0.062(7) -0.048(7) 0.000(6)
C24 0.054(5) 0.098(7) 0.059(5) -0.010(5) 0.001(4) -0.002(4)
C25 0.124(7) 0.079(6) 0.158(9) -0.007(5) 0.053(7) 0.004(6)
C26 0.142(9) 0.135(9) 0.144(8) 0.034(7) -0.059(7) -0.062(7)
C31 0.055(5) 0.037(4) 0.047(4) 0.001(4) -0.003(4) -0.005(3)
C32 0.048(5) 0.046(4) 0.050(4) 0.003(4) -0.002(4) -0.001(3)
C33 0.048(4) 0.037(5) 0.041(4) 0.001(4) -0.005(3) -0.001(3)
C34 0.047(6) 0.042(5) 0.045(4) 0.009(4) 0.001(4) -0.005(3)
C35 0.049(5) 0.047(5) 0.059(6) 0.001(4) 0.002(4) -0.004(4)
C36 0.053(4) 0.054(5) 0.049(5) 0.000(4) -0.002(4) -0.005(4)
C37 0.044(4) 0.032(3) 0.039(3) -0.006(3) 0.009(3) -0.001(2)
O3 0.058(3) 0.063(3) 0.057(3) 0.013(2) 0.021(2) 0.022(2)
O4 0.046(3) 0.040(3) 0.041(2) 0.000(2) -0.007(2) 0.0019(19)
C38 0.066(5) 0.046(4) 0.040(3) 0.003(3) -0.007(3) 0.002(3)
C1A 0.032(5) 0.032(5) 0.031(5) -0.003(4) -0.005(4) -0.001(4)
C2A 0.022(5) 0.029(5) 0.036(5) -0.003(4) 0.005(4) -0.003(4)
C3A 0.053(12) 0.047(9) 0.049(9) -0.015(8) -0.008(7) -0.006(7)
C11A 0.037(7) 0.046(6) 0.038(6) -0.001(6) 0.005(6) 0.003(5)
C12A 0.047(7) 0.041(6) 0.055(6) -0.003(6) 0.001(6) -0.005(5)
C13A 0.065(9) 0.070(8) 0.071(8) 0.005(6) 0.009(7) -0.007(6)
C14A 0.052(8) 0.046(7) 0.049(7) -0.003(6) -0.004(6) -0.005(5)
C15A 0.046(8) 0.049(7) 0.047(7) -0.016(6) -0.005(6) 0.003(5)
C16A 0.039(7) 0.049(7) 0.046(6) -0.005(6) 0.010(5) 0.000(5)
B1A 0.061(8) 0.043(7) 0.031(7) 0.014(6) -0.002(6) -0.002(5)
O1A 0.075(6) 0.047(5) 0.070(6) 0.008(4) -0.008(5) -0.015(4)
O2A 0.081(6) 0.059(7) 0.079(7) 0.026(5) 0.020(5) 0.003(5)
C21A 0.075(8) 0.048(7) 0.045(7) 0.003(6) -0.018(6) -0.009(5)
C22A 0.053(6) 0.022(5) 0.028(5) 0.013(4) 0.018(4) 0.004(4)
C23A 0.054(8) 0.085(10) 0.061(7) 0.025(7) -0.008(6) 0.002(7)
C24A 0.125(13) 0.065(9) 0.055(9) -0.013(10) -0.037(9) -0.006(7)
C25A 0.086(9) 0.083(9) 0.067(8) 0.004(7) 0.018(7) 0.009(7)
C26A 0.058(7) 0.043(7) 0.082(8) -0.005(6) -0.013(6) -0.035(6)
C31A 0.031(6) 0.038(6) 0.034(6) -0.007(5) 0.001(5) -0.003(5)
C32A 0.039(8) 0.045(6) 0.041(6) 0.007(6) 0.000(6) 0.003(5)
C33A 0.055(8) 0.049(10) 0.055(8) 0.002(6) 0.001(6) 0.000(6)
C34A 0.050(8) 0.044(8) 0.047(8) 0.004(7) -0.002(6) -0.003(6)
C35A 0.062(8) 0.046(7) 0.047(7) 0.005(6) -0.014(6) 0.006(5)
C36A 0.051(6) 0.037(7) 0.043(7) -0.003(5) 0.007(6) 0.006(5)
C37A 0.078(8) 0.062(8) 0.064(7) 0.005(7) 0.004(7) -0.010(6)
O3A 0.091(10) 0.183(13) 0.078(8) 0.024(10) -0.018(7) 0.007(10)
O4A 0.154(10) 0.125(9) 0.133(9) 0.002(7) -0.024(7) 0.010(7)
C38A 0.137(14) 0.136(14) 0.082(11) 0.035(12) -0.043(11) 0.002(10)

loop_
_atom_type_symbol
_atom_type_description
_atom_type_scat_dispersion_real
_atom_type_scat_dispersion_imag
_atom_type_scat_source
C C 0.0181 0.0091 'International Tables Vol C Tables 4.2.6.8 and 6.1.1.4'
H H 0.0000 0.0000 'International Tables Vol C Tables 4.2.6.8 and 6.1.1.4'
B B 0.0090 0.0039 'International Tables Vol C Tables 4.2.6.8 and 6.1.1.4'
O O 0.0492 0.0322 'International Tables Vol C Tables 4.2.6.8 and 6.1.1.4'

loop_
_geom_angle_atom_site_label_1
_geom_angle_atom_site_label_2
_geom_angle_atom_site_label_3
_geom_angle_site_symmetry_1
_geom_angle_site_symmetry_3
_geom_angle
_geom_angle_publ_flag
C2 C1 C3 . . 114.1(8) ?
C2 C1 C11 . . 114.1(6) ?
C3 C1 C11 . . 110.2(8) ?
C2 C1 H1 . . 105.900000 ?
C3 C1 H1 . . 105.900000 ?
C11 C1 H1 . . 105.900000 ?
C1 C2 C31 . . 114.0(6) ?
C1 C2 B1 . . 110.6(6) ?
C31 C2 B1 . . 110.3(6) ?
C1 C2 H2 . . 107.200000 ?
C31 C2 H2 . . 107.200000 ?
B1 C2 H2 . . 107.200000 ?
C1 C3 H3A . . 109.500000 ?
C1 C3 H3B . . 109.500000 ?
H3A C3 H3B . . 109.500000 ?
C1 C3 H3C . . 109.500000 ?
H3A C3 H3C . . 109.500000 ?
H3B C3 H3C . . 109.500000 ?
C16 C11 C12 . . 119.3(7) ?
C16 C11 C1 . . 118.6(8) ?
C12 C11 C1 . . 122.1(8) ?
C11 C12 C13 . . 120.2(9) ?
C11 C12 H12 . . 119.900000 ?
C13 C12 H12 . . 119.900000 ?
C14 C13 C12 . . 118.0(9) ?
C14 C13 H13 . . 121.000000 ?
C12 C13 H13 . . 121.000000 ?
C15 C14 C13 . . 120.6(9) ?
C15 C14 H14 . . 119.700000 ?
C13 C14 H14 . . 119.700000 ?
C16 C15 C14 . . 120.4(9) ?
C16 C15 H15 . . 119.800000 ?
C14 C15 H15 . . 119.800000 ?
C15 C16 C11 . . 121.3(9) ?
C15 C16 H16 . . 119.300000 ?
C11 C16 H16 . . 119.300000 ?
O2 B1 O1 . . 111.2(8) ?
O2 B1 C2 . . 124.0(9) ?
O1 B1 C2 . . 123.1(9) ?
B1 O1 C21 . . 105.4(7) ?
B1 O2 C22 . . 109.6(8) ?
C22 C21 O1 . . 100.1(7) ?
C22 C21 C24 . . 115.7(9) ?
O1 C21 C24 . . 110.1(9) ?
C22 C21 C23 . . 109.0(10) ?
O1 C21 C23 . . 110.7(8) ?
C24 C21 C23 . . 110.8(9) ?
C21 C22 C25 . . 119.8(9) ?
C21 C22 O2 . . 102.1(7) ?
C25 C22 O2 . . 105.4(8) ?
C21 C22 C26 . . 107.7(9) ?
C25 C22 C26 . . 112.8(10) ?
O2 C22 C26 . . 107.8(8) ?
C21 C23 H23A . . 109.500000 ?
C21 C23 H23B . . 109.500000 ?
H23A C23 H23B . . 109.500000 ?
C21 C23 H23C . . 109.500000 ?
H23A C23 H23C . . 109.500000 ?
H23B C23 H23C . . 109.500000 ?
C21 C24 H24A . . 109.500000 ?
C21 C24 H24B . . 109.500000 ?
H24A C24 H24B . . 109.500000 ?
C21 C24 H24C . . 109.500000 ?
H24A C24 H24C . . 109.500000 ?
H24B C24 H24C . . 109.500000 ?
C22 C25 H25A . . 109.500000 ?
C22 C25 H25B . . 109.500000 ?
H25A C25 H25B . . 109.500000 ?
C22 C25 H25C . . 109.500000 ?
H25A C25 H25C . . 109.500000 ?
H25B C25 H25C . . 109.500000 ?
C22 C26 H26A . . 109.500000 ?
C22 C26 H26B . . 109.500000 ?
H26A C26 H26B . . 109.500000 ?
C22 C26 H26C . . 109.500000 ?
H26A C26 H26C . . 109.500000 ?
H26B C26 H26C . . 109.500000 ?
C36 C31 C32 . . 118.1(7) ?
C36 C31 C2 . . 123.3(8) ?
C32 C31 C2 . . 118.5(8) ?
C31 C32 C33 . . 120.5(8) ?
C31 C32 H32 . . 119.700000 ?
C33 C32 H32 . . 119.700000 ?
C32 C33 C34 . . 121.0(8) ?
C32 C33 H33 . . 119.500000 ?
C34 C33 H33 . . 119.500000 ?
C35 C34 C33 . . 117.5(7) ?
C35 C34 C37 . . 121.3(8) ?
C33 C34 C37 . . 121.3(8) ?
C34 C35 C36 . . 120.6(8) ?
C34 C35 H35 . . 119.700000 ?
C36 C35 H35 . . 119.700000 ?
C31 C36 C35 . . 122.3(8) ?
C31 C36 H36 . . 118.900000 ?
C35 C36 H36 . . 118.900000 ?
O3 C37 O4 . . 123.5(6) ?
O3 C37 C34 . . 124.5(7) ?
O4 C37 C34 . . 112.1(7) ?
C37 O4 C38 . . 117.8(6) ?
O4 C38 H38A . . 109.500000 ?
O4 C38 H38B . . 109.500000 ?
H38A C38 H38B . . 109.500000 ?
O4 C38 H38C . . 109.500000 ?
H38A C38 H38C . . 109.500000 ?
H38B C38 H38C . . 109.500000 ?
C3A C1A C11A . . 110.1(13) ?
C3A C1A C2A . . 110.4(13) ?
C11A C1A C2A . . 113.1(9) ?
C3A C1A H1A . . 107.700000 ?
C11A C1A H1A . . 107.700000 ?
C2A C1A H1A . . 107.700000 ?
C31A C2A C1A . . 113.4(9) ?
C31A C2A B1A . . 107.4(10) ?
C1A C2A B1A . . 110.0(10) ?
C31A C2A H2A . . 108.600000 ?
C1A C2A H2A . . 108.600000 ?
B1A C2A H2A . . 108.600000 ?
C1A C3A H311 . . 109.500000 ?
C1A C3A H312 . . 109.500000 ?
H311 C3A H312 . . 109.500000 ?
C1A C3A H313 . . 109.500000 ?
H311 C3A H313 . . 109.500000 ?
H312 C3A H313 . . 109.500000 ?
C16A C11A C12A . . 116.2(11) ?
C16A C11A C1A . . 124.1(12) ?
C12A C11A C1A . . 119.6(12) ?
C13A C12A C11A . . 122.9(13) ?
C13A C12A H12A . . 118.500000 ?
C11A C12A H12A . . 118.500000 ?
C12A C13A C14A . . 120.2(15) ?
C12A C13A H13A . . 119.900000 ?
C14A C13A H13A . . 119.900000 ?
C13A C14A C15A . . 118.0(15) ?
C13A C14A H14A . . 121.000000 ?
C15A C14A H14A . . 121.000000 ?
C14A C15A C16A . . 120.3(14) ?
C14A C15A H15A . . 119.800000 ?
C16A C15A H15A . . 119.800000 ?
C11A C16A C15A . . 122.2(13) ?
C11A C16A H16A . . 118.900000 ?
C15A C16A H16A . . 118.900000 ?
O2A B1A O1A . . 109.6(11) ?
O2A B1A C2A . . 132.4(14) ?
O1A B1A C2A . . 115.0(12) ?
B1A O1A C21A . . 107.7(10) ?
B1A O2A C22A . . 108.6(11) ?
C22A C21A O1A . . 101.7(10) ?
C22A C21A C24A . . 110.8(13) ?
O1A C21A C24A . . 103.0(13) ?
C22A C21A C23A . . 114.3(13) ?
O1A C21A C23A . . 108.4(11) ?
C24A C21A C23A . . 116.8(14) ?
C21A C22A C25A . . 117.9(12) ?
C21A C22A O2A . . 101.8(10) ?
C25A C22A O2A . . 109.1(11) ?
C21A C22A C26A . . 115.0(10) ?
C25A C22A C26A . . 109.0(11) ?
O2A C22A C26A . . 102.5(10) ?
C21A C23A H23D . . 109.500000 ?
C21A C23A H23E . . 109.500000 ?
H23D C23A H23E . . 109.500000 ?
C21A C23A H23F . . 109.500000 ?
H23D C23A H23F . . 109.500000 ?
H23E C23A H23F . . 109.500000 ?
C21A C24A H24D . . 109.500000 ?
C21A C24A H24E . . 109.500000 ?
H24D C24A H24E . . 109.500000 ?
C21A C24A H24F . . 109.500000 ?
H24D C24A H24F . . 109.500000 ?
H24E C24A H24F . . 109.500000 ?
C22A C25A H25D . . 109.500000 ?
C22A C25A H25E . . 109.500000 ?
H25D C25A H25E . . 109.500000 ?
C22A C25A H25F . . 109.500000 ?
H25D C25A H25F . . 109.500000 ?
H25E C25A H25F . . 109.500000 ?
C22A C26A H26D . . 109.500000 ?
C22A C26A H26E . . 109.500000 ?
H26D C26A H26E . . 109.500000 ?
C22A C26A H26F . . 109.500000 ?
H26D C26A H26F . . 109.500000 ?
H26E C26A H26F . . 109.500000 ?
C36A C31A C32A . . 118.1(12) ?
C36A C31A C2A . . 124.0(13) ?
C32A C31A C2A . . 117.8(13) ?
C33A C32A C31A . . 123.1(14) ?
C33A C32A H32A . . 118.500000 ?
C31A C32A H32A . . 118.500000 ?
C32A C33A C34A . . 118.3(15) ?
C32A C33A H33A . . 120.900000 ?
C34A C33A H33A . . 120.900000 ?
C35A C34A C33A . . 118.3(14) ?
C35A C34A C37A . . 122.4(16) ?
C33A C34A C37A . . 118.5(16) ?
C34A C35A C36A . . 122.1(16) ?
C34A C35A H35A . . 118.900000 ?
C36A C35A H35A . . 118.900000 ?
C31A C36A C35A . . 119.7(15) ?
C31A C36A H36A . . 120.100000 ?
C35A C36A H36A . . 120.100000 ?
O3A C37A O4A . . 119.5(16) ?
O3A C37A C34A . . 126.3(16) ?
O4A C37A C34A . . 114.3(15) ?
C37A O4A C38A . . 98.2(15) ?
O4A C38A H38D . . 109.500000 ?
O4A C38A H38E . . 109.500000 ?
H38D C38A H38E . . 109.500000 ?
O4A C38A H38F . . 109.500000 ?
H38D C38A H38F . . 109.500000 ?
H38E C38A H38F . . 109.500000 ?

loop_
_geom_bond_atom_site_label_1
_geom_bond_atom_site_label_2
_geom_bond_site_symmetry_2
_geom_bond_distance
_geom_bond_publ_flag
C1 C2 . 1.501(9) ?
C1 C3 . 1.509(10) ?
C1 C11 . 1.517(9) ?
C1 H1 . 1.000000 ?
C2 C31 . 1.529(9) ?
C2 B1 . 1.579(10) ?
C2 H2 . 1.000000 ?
C3 H3A . 0.980000 ?
C3 H3B . 0.980000 ?
C3 H3C . 0.980000 ?
C11 C16 . 1.376(11) ?
C11 C12 . 1.379(10) ?
C12 C13 . 1.413(10) ?
C12 H12 . 0.950000 ?
C13 C14 . 1.394(10) ?
C13 H13 . 0.950000 ?
C14 C15 . 1.366(10) ?
C14 H14 . 0.950000 ?
C15 C16 . 1.357(9) ?
C15 H15 . 0.950000 ?
C16 H16 . 0.950000 ?
B1 O2 . 1.264(11) ?
B1 O1 . 1.396(11) ?
O1 C21 . 1.493(10) ?
O2 C22 . 1.497(10) ?
C21 C22 . 1.473(11) ?
C21 C24 . 1.500(10) ?
C21 C23 . 1.531(12) ?
C22 C25 . 1.485(10) ?
C22 C26 . 1.603(12) ?
C23 H23A . 0.980000 ?
C23 H23B . 0.980000 ?
C23 H23C . 0.980000 ?
C24 H24A . 0.980000 ?
C24 H24B . 0.980000 ?
C24 H24C . 0.980000 ?
C25 H25A . 0.980000 ?
C25 H25B . 0.980000 ?
C25 H25C . 0.980000 ?
C26 H26A . 0.980000 ?
C26 H26B . 0.980000 ?
C26 H26C . 0.980000 ?
C31 C36 . 1.367(11) ?
C31 C32 . 1.389(9) ?
C32 C33 . 1.396(9) ?
C32 H32 . 0.950000 ?
C33 C34 . 1.408(10) ?
C33 H33 . 0.950000 ?
C34 C35 . 1.384(10) ?
C34 C37 . 1.480(9) ?
C35 C36 . 1.391(10) ?
C35 H35 . 0.950000 ?
C36 H36 . 0.950000 ?
C37 O3 . 1.188(8) ?
C37 O4 . 1.371(8) ?
O4 C38 . 1.458(8) ?
C38 H38A . 0.980000 ?
C38 H38B . 0.980000 ?
C38 H38C . 0.980000 ?
C1A C3A . 1.510(14) ?
C1A C11A . 1.521(13) ?
C1A C2A . 1.574(11) ?
C1A H1A . 1.000000 ?
C2A C31A . 1.514(13) ?
C2A B1A . 1.594(13) ?
C2A H2A . 1.000000 ?
C3A H311 . 0.980000 ?
C3A H312 . 0.980000 ?
C3A H313 . 0.980000 ?
C11A C16A . 1.376(16) ?
C11A C12A . 1.382(13) ?
C12A C13A . 1.377(13) ?
C12A H12A . 0.950000 ?
C13A C14A . 1.382(14) ?
C13A H13A . 0.950000 ?
C14A C15A . 1.388(13) ?
C14A H14A . 0.950000 ?
C15A C16A . 1.392(13) ?
C15A H15A . 0.950000 ?
C16A H16A . 0.950000 ?
B1A O2A . 1.330(16) ?
B1A O1A . 1.361(15) ?
O1A C21A . 1.480(14) ?
O2A C22A . 1.527(13) ?
C21A C22A . 1.460(14) ?
C21A C24A . 1.496(14) ?
C21A C23A . 1.514(13) ?
C22A C25A . 1.501(12) ?
C22A C26A . 1.585(12) ?
C23A H23D . 0.980000 ?
C23A H23E . 0.980000 ?
C23A H23F . 0.980000 ?
C24A H24D . 0.980000 ?
C24A H24E . 0.980000 ?
C24A H24F . 0.980000 ?
C25A H25D . 0.980000 ?
C25A H25E . 0.980000 ?
C25A H25F . 0.980000 ?
C26A H26D . 0.980000 ?
C26A H26E . 0.980000 ?
C26A H26F . 0.980000 ?
C31A C36A . 1.372(15) ?
C31A C32A . 1.387(13) ?
C32A C33A . 1.382(13) ?
C32A H32A . 0.950000 ?
C33A C34A . 1.396(13) ?
C33A H33A . 0.950000 ?
C34A C35A . 1.385(13) ?
C34A C37A . 1.477(15) ?
C35A C36A . 1.385(13) ?
C35A H35A . 0.950000 ?
C36A H36A . 0.950000 ?
C37A O3A . 1.149(16) ?
C37A O4A . 1.333(16) ?
O4A C38A . 1.555(17) ?
C38A H38D . 0.980000 ?
C38A H38E . 0.980000 ?
C38A H38F . 0.980000 ?

loop_
_geom_torsion_atom_site_label_1
_geom_torsion_atom_site_label_2
_geom_torsion_atom_site_label_3
_geom_torsion_atom_site_label_4
_geom_torsion_site_symmetry_1
_geom_torsion_site_symmetry_2
_geom_torsion_site_symmetry_3
_geom_torsion_site_symmetry_4
_geom_torsion
_geom_torsion_publ_flag
C3 C1 C2 C31 . . . . -179.3(9) ?
C11 C1 C2 C31 . . . . 52.8(10) ?
C3 C1 C2 B1 . . . . -54.4(11) ?
C11 C1 C2 B1 . . . . 177.7(8) ?
C2 C1 C11 C16 . . . . -125.3(9) ?
C3 C1 C11 C16 . . . . 104.8(11) ?
C2 C1 C11 C12 . . . . 57.0(11) ?
C3 C1 C11 C12 . . . . -72.9(12) ?
C16 C11 C12 C13 . . . . 0.3(15) ?
C1 C11 C12 C13 . . . . 178.0(9) ?
C11 C12 C13 C14 . . . . -2.8(18) ?
C12 C13 C14 C15 . . . . 3.(2) ?
C13 C14 C15 C16 . . . . 0.(2) ?
C14 C15 C16 C11 . . . . -2.4(18) ?
C12 C11 C16 C15 . . . . 2.4(15) ?
C1 C11 C16 C15 . . . . -175.4(9) ?
C1 C2 B1 O2 . . . . 140.8(10) ?
C31 C2 B1 O2 . . . . -92.2(12) ?
C1 C2 B1 O1 . . . . -55.4(12) ?
C31 C2 B1 O1 . . . . 71.7(11) ?
O2 B1 O1 C21 . . . . -20.2(12) ?
C2 B1 O1 C21 . . . . 174.1(8) ?
O1 B1 O2 C22 . . . . -0.9(12) ?
C2 B1 O2 C22 . . . . 164.6(9) ?
B1 O1 C21 C22 . . . . 31.9(11) ?
B1 O1 C21 C24 . . . . 154.2(9) ?
B1 O1 C21 C23 . . . . -83.0(11) ?
O1 C21 C22 C25 . . . . -146.8(9) ?
C24 C21 C22 C25 . . . . 95.0(13) ?
C23 C21 C22 C25 . . . . -30.7(12) ?
O1 C21 C22 O2 . . . . -31.0(10) ?
C24 C21 C22 O2 . . . . -149.2(10) ?
C23 C21 C22 O2 . . . . 85.2(9) ?
O1 C21 C22 C26 . . . . 82.4(9) ?
C24 C21 C22 C26 . . . . -35.8(12) ?
C23 C21 C22 C26 . . . . -161.4(9) ?
B1 O2 C22 C21 . . . . 21.7(11) ?
B1 O2 C22 C25 . . . . 147.5(10) ?
B1 O2 C22 C26 . . . . -91.7(11) ?
C1 C2 C31 C36 . . . . 41.4(11) ?
B1 C2 C31 C36 . . . . -83.7(10) ?
C1 C2 C31 C32 . . . . -139.0(8) ?
B1 C2 C31 C32 . . . . 95.9(10) ?
C36 C31 C32 C33 . . . . -0.2(14) ?
C2 C31 C32 C33 . . . . -179.7(9) ?
C31 C32 C33 C34 . . . . 2.(2) ?
C32 C33 C34 C35 . . . . -2.(3) ?
C32 C33 C34 C37 . . . . 179.3(15) ?
C33 C34 C35 C36 . . . . 1.(3) ?
C37 C34 C35 C36 . . . . 179.8(15) ?
C32 C31 C36 C35 . . . . -0.8(15) ?
C2 C31 C36 C35 . . . . 178.7(10) ?
C34 C35 C36 C31 . . . . 0.(2) ?
C35 C34 C37 O3 . . . . 13.(3) ?
C33 C34 C37 O3 . . . . -167.8(15) ?
C35 C34 C37 O4 . . . . -167.9(17) ?
C33 C34 C37 O4 . . . . 11.(2) ?
O3 C37 O4 C38 . . . . 3.5(10) ?
C34 C37 O4 C38 . . . . -175.3(12) ?
C3A C1A C2A C31A . . . . -178.5(15) ?
C11A C1A C2A C31A . . . . -54.6(14) ?
C3A C1A C2A B1A . . . . 61.2(16) ?
C11A C1A C2A B1A . . . . -174.9(11) ?
C3A C1A C11A C16A . . . . 76.(2) ?
C2A C1A C11A C16A . . . . -48.(2) ?
C3A C1A C11A C12A . . . . -99.(2) ?
C2A C1A C11A C12A . . . . 136.8(15) ?
C16A C11A C12A C13A . . . . -3.(3) ?
C1A C11A C12A C13A . . . . 173.(2) ?
C11A C12A C13A C14A . . . . 6.(4) ?
C12A C13A C14A C15A . . . . -4.(4) ?
C13A C14A C15A C16A . . . . -1.(4) ?
C12A C11A C16A C15A . . . . -1.(3) ?
C1A C11A C16A C15A . . . . -176.8(17) ?
C14A C15A C16A C11A . . . . 3.(3) ?
C31A C2A B1A O2A . . . . -59.(2) ?
C1A C2A B1A O2A . . . . 65.(2) ?
C31A C2A B1A O1A . . . . 142.6(14) ?
C1A C2A B1A O1A . . . . -93.5(16) ?
O2A B1A O1A C21A . . . . 21.5(19) ?
C2A B1A O1A C21A . . . . -175.6(12) ?
O1A B1A O2A C22A . . . . -1.7(19) ?
C2A B1A O2A C22A . . . . -160.6(15) ?
B1A O1A C21A C22A . . . . -32.3(15) ?
B1A O1A C21A C24A . . . . 82.5(17) ?
B1A O1A C21A C23A . . . . -153.2(15) ?
O1A C21A C22A C25A . . . . -90.3(14) ?
C24A C21A C22A C25A . . . . 160.8(14) ?
C23A C21A C22A C25A . . . . 26.3(17) ?
O1A C21A C22A O2A . . . . 29.0(12) ?
C24A C21A C22A O2A . . . . -80.0(15) ?
C23A C21A C22A O2A . . . . 145.5(12) ?
O1A C21A C22A C26A . . . . 138.9(11) ?
C24A C21A C22A C26A . . . . 29.9(17) ?
C23A C21A C22A C26A . . . . -104.6(14) ?
B1A O2A C22A C21A . . . . -18.5(15) ?
B1A O2A C22A C25A . . . . 106.9(15) ?
B1A O2A C22A C26A . . . . -137.7(14) ?
C1A C2A C31A C36A . . . . 126.1(17) ?
B1A C2A C31A C36A . . . . -112.1(19) ?
C1A C2A C31A C32A . . . . -58.0(17) ?
B1A C2A C31A C32A . . . . 63.7(18) ?
C36A C31A C32A C33A . . . . -2.(3) ?
C2A C31A C32A C33A . . . . -178.(2) ?
C31A C32A C33A C34A . . . . -4.(4) ?
C32A C33A C34A C35A . . . . 8.(6) ?
C32A C33A C34A C37A . . . . 178.(3) ?
C33A C34A C35A C36A . . . . -7.(7) ?
C37A C34A C35A C36A . . . . -176.(3) ?
C32A C31A C36A C35A . . . . 3.(3) ?
C2A C31A C36A C35A . . . . 179.(2) ?
C34A C35A C36A C31A . . . . 1.(5) ?
C35A C34A C37A O3A . . . . 168.(4) ?
C33A C34A C37A O3A . . . . -2.(6) ?
C35A C34A C37A O4A . . . . -13.(6) ?
C33A C34A C37A O4A . . . . 178.(3) ?
O3A C37A O4A C38A . . . . 9.(3) ?
C34A C37A O4A C38A . . . . -171.(3) ?
